data_1553234
loop_
_publ_author_name
'Song, Lu'
'Luo, Sanzhong'
'Cheng, Jin-Pei'

_publ_section_title
;
 Visible-light promoted intermolecular halofunctionalization of alkenes
 with N-halogen saccharins
;
_journal_issue 4
_journal_name_full 'Organic Chemistry Frontiers'
_journal_page_first 447
_journal_paper_doi 10.1039/C5QO00432B
_journal_volume 3
_journal_year 2016
_chemical_formula_moiety 'C13 H14 Br N O3 S'
_chemical_formula_sum 'C13 H14 Br N O3 S'
_chemical_formula_weight 344.22
_space_group_crystal_system triclinic
_space_group_IT_number 2
_space_group_name_Hall '-P 1'
_space_group_name_H-M_alt 'P -1'
_atom_sites_solution_hydrogens geom
_audit_creation_date 2014-08-19
_audit_creation_method
;
Olex2 1.2
(compiled 2013.12.10 svn.r2850 for OlexSys, GUI svn.r4736)
;
_audit_update_record
;
2015-10-08 deposited with the CCDC.
2016-01-25 downloaded from the CCDC.
;
_cell_angle_alpha 79.190(7)
_cell_angle_beta 89.100(8)
_cell_angle_gamma 77.310(6)
_cell_formula_units_Z 2
_cell_length_a 7.8592(17)
_cell_length_b 9.0905(18)
_cell_length_c 9.748(2)
_cell_measurement_reflns_used 2386
_cell_measurement_temperature 173.1500
_cell_measurement_theta_max 27.4777
_cell_measurement_theta_min 2.6575
_cell_volume 667.1(2)
_computing_cell_refinement 'CrystalClear (Rigaku Inc., 2007)'
_computing_data_collection 'CrystalClear (Rigaku Inc., 2007)'
_computing_data_reduction 'CrystalClear (Rigaku Inc., 2007)'
_computing_molecular_graphics 'Olex2 (Dolomanov et al., 2009)'
_computing_publication_material 'Olex2 (Dolomanov et al., 2009)'
_computing_structure_refinement 'SHELXL (Sheldrick, 2013)'
_computing_structure_solution
;
'SHELXS (Sheldrick, 2013)'
;
_diffrn_ambient_temperature 173.1500
_diffrn_detector_area_resol_mean 28.5714
_diffrn_measured_fraction_theta_full 0.993
_diffrn_measured_fraction_theta_max 0.993
_diffrn_measurement_device
;
Saturn724+ (2x2 bin mode)
;
_diffrn_measurement_device_details
;
AFC10: Fixed Chi 2 circle
;
_diffrn_measurement_device_type 'Saturn724+ CCD'
_diffrn_measurement_method '\w scans at fixed \c = 45\%'
_diffrn_orient_matrix_type d*Trek
_diffrn_orient_matrix_UB_11 -0.0319
_diffrn_orient_matrix_UB_12 -0.0802
_diffrn_orient_matrix_UB_13 -0.0978
_diffrn_orient_matrix_UB_21 -0.0435
_diffrn_orient_matrix_UB_22 0.1005
_diffrn_orient_matrix_UB_23 -0.0345
_diffrn_orient_matrix_UB_31 0.0964
_diffrn_orient_matrix_UB_32 0.0056
_diffrn_orient_matrix_UB_33 -0.0398
_diffrn_radiation_detector CCD
_diffrn_radiation_monochromator 'Graphite Monochromator'
_diffrn_radiation_type MoK\a
_diffrn_radiation_wavelength 0.71073
_diffrn_reflns_av_R_equivalents 0.0302
_diffrn_reflns_av_unetI/netI 0.0260
_diffrn_reflns_Laue_measured_fraction_full 0.993
_diffrn_reflns_Laue_measured_fraction_max 0.993
_diffrn_reflns_limit_h_max 10
_diffrn_reflns_limit_h_min -10
_diffrn_reflns_limit_k_max 11
_diffrn_reflns_limit_k_min -11
_diffrn_reflns_limit_l_max 12
_diffrn_reflns_limit_l_min -12
_diffrn_reflns_number 8259
_diffrn_reflns_point_group_measured_fraction_full 0.993
_diffrn_reflns_point_group_measured_fraction_max 0.993
_diffrn_reflns_theta_full 25.242
_diffrn_reflns_theta_max 27.478
_diffrn_reflns_theta_min 2.657
_diffrn_source 'Sealed Tube'
_diffrn_source_current 30.0000
_diffrn_source_power 1.5000
_diffrn_source_voltage 50.0000
_exptl_absorpt_coefficient_mu 3.240
_exptl_absorpt_correction_T_max 1.0000
_exptl_absorpt_correction_T_min 0.4447
_exptl_absorpt_correction_type multi-scan
_exptl_absorpt_process_details 'CrystalClear (Rigaku Inc., 2007)'
_exptl_crystal_colour Colorless
_exptl_crystal_density_diffrn 1.714
_exptl_crystal_description Plate
_exptl_crystal_F_000 348
_exptl_crystal_size_max 0.33
_exptl_crystal_size_mid 0.22
_exptl_crystal_size_min 0.13
_refine_diff_density_max 0.397
_refine_diff_density_min -0.361
_refine_diff_density_rms 0.062
_refine_ls_extinction_method none
_refine_ls_goodness_of_fit_ref 1.088
_refine_ls_hydrogen_treatment constr
_refine_ls_matrix_type full
_refine_ls_number_parameters 172
_refine_ls_number_reflns 3044
_refine_ls_number_restraints 0
_refine_ls_restrained_S_all 1.088
_refine_ls_R_factor_all 0.0271
_refine_ls_R_factor_gt 0.0258
_refine_ls_shift/su_max 0.000
_refine_ls_shift/su_mean 0.000
_refine_ls_structure_factor_coef Fsqd
_refine_ls_weighting_details 'w=1/[\s^2^(Fo^2^)+(0.0287P)^2^+0.3450P] where P=(Fo^2^+2Fc^2^)/3'
_refine_ls_weighting_scheme calc
_refine_ls_wR_factor_gt 0.0625
_refine_ls_wR_factor_ref 0.0632
_reflns_Friedel_coverage 0.000
_reflns_number_gt 2943
_reflns_number_total 3044
_reflns_threshold_expression 'I > 2\s(I)'
_cod_data_source_file c5qo00432b2.cif
_cod_data_source_block sa3560
_cod_database_code 1553234
_shelxl_version_number 2013-4
_shelx_space_group_comment
;
The symmetry employed for this shelxl refinement is uniquely defined
by the following loop, which should always be used as a source of
symmetry information in preference to the above space-group names.
They are only intended as comments.
;
_diffrn_number_total 3050
_olex2_refinement_description
;
1. Fixed Uiso
 At 1.2 times of:
  All C(H) groups, All C(H,H) groups
2.a Ternary CH refined with riding coordinates:
 C1(H1), C6(H6)
2.b Secondary CH2 refined with riding coordinates:
 C2(H2A,H2B), C3(H3A,H3B), C4(H4A,H4B), C5(H5A,H5B)
2.c Aromatic/amide H refined with riding coordinates:
 C9(H9), C10(H10), C11(H11), C12(H12)
;

loop_
_space_group_symop_operation_xyz
'x, y, z'
'-x, -y, -z'

loop_
_atom_site_label
_atom_site_type_symbol
_atom_site_fract_x
_atom_site_fract_y
_atom_site_fract_z
_atom_site_U_iso_or_equiv
_atom_site_adp_type
_atom_site_occupancy
_atom_site_site_symmetry_order
_atom_site_calc_flag
_atom_site_refinement_flags_posn
Br1 Br 0.26588(2) 0.59971(2) 0.48315(2) 0.02735(7) Uani 1 1 d .
S1 S 0.05802(6) 0.71606(5) 0.07503(5) 0.02168(10) Uani 1 1 d .
O1 O 0.34871(18) 0.91556(16) 0.23809(15) 0.0283(3) Uani 1 1 d .
O2 O -0.07729(17) 0.81539(19) -0.01660(15) 0.0331(3) Uani 1 1 d .
O3 O 0.0253(2) 0.57297(17) 0.14603(15) 0.0319(3) Uani 1 1 d .
N1 N 0.12074(19) 0.80831(18) 0.19183(16) 0.0200(3) Uani 1 1 d .
C1 C 0.0173(2) 0.8447(2) 0.31361(19) 0.0205(3) Uani 1 1 d .
H1 H 0.0685 0.9170 0.3533 0.025 Uiso 1 1 calc R
C2 C -0.1723(2) 0.9231(2) 0.2720(2) 0.0259(4) Uani 1 1 d .
H2A H -0.2272 0.8537 0.2332 0.031 Uiso 1 1 calc R
H2B H -0.1755 1.0138 0.2006 0.031 Uiso 1 1 calc R
C3 C -0.2735(2) 0.9691(2) 0.3983(2) 0.0287(4) Uani 1 1 d .
H3A H -0.2255 1.0460 0.4315 0.034 Uiso 1 1 calc R
H3B H -0.3946 1.0140 0.3705 0.034 Uiso 1 1 calc R
C4 C -0.2639(3) 0.8313(2) 0.5154(2) 0.0301(4) Uani 1 1 d .
H4A H -0.3253 0.7604 0.4860 0.036 Uiso 1 1 calc R
H4B H -0.3216 0.8650 0.5964 0.036 Uiso 1 1 calc R
C5 C -0.0747(3) 0.7480(2) 0.5561(2) 0.0256(4) Uani 1 1 d .
H5A H -0.0166 0.8144 0.5962 0.031 Uiso 1 1 calc R
H5B H -0.0733 0.6564 0.6260 0.031 Uiso 1 1 calc R
C6 C 0.0221(2) 0.7039(2) 0.42843(19) 0.0209(3) Uani 1 1 d .
H6 H -0.0343 0.6324 0.3922 0.025 Uiso 1 1 calc R
C7 C 0.2839(2) 0.8449(2) 0.16813(19) 0.0211(3) Uani 1 1 d .
C8 C 0.3627(2) 0.7777(2) 0.04766(18) 0.0196(3) Uani 1 1 d .
C9 C 0.5249(2) 0.7864(2) -0.0078(2) 0.0242(4) Uani 1 1 d .
H9 H 0.5964 0.8395 0.0287 0.029 Uiso 1 1 calc R
C10 C 0.5772(2) 0.7137(2) -0.1194(2) 0.0270(4) Uani 1 1 d .
H10 H 0.6860 0.7170 -0.1572 0.032 Uiso 1 1 calc R
C11 C 0.4698(3) 0.6358(2) -0.1759(2) 0.0266(4) Uani 1 1 d .
H11 H 0.5080 0.5882 -0.2508 0.032 Uiso 1 1 calc R
C12 C 0.3057(2) 0.6280(2) -0.12197(19) 0.0251(4) Uani 1 1 d .
H12 H 0.2324 0.5775 -0.1598 0.030 Uiso 1 1 calc R
C13 C 0.2581(2) 0.6992(2) -0.00949(18) 0.0198(3) Uani 1 1 d .

loop_
_atom_site_aniso_label
_atom_site_aniso_U_11
_atom_site_aniso_U_22
_atom_site_aniso_U_33
_atom_site_aniso_U_23
_atom_site_aniso_U_13
_atom_site_aniso_U_12
Br1 0.02180(11) 0.02915(11) 0.02718(11) -0.00441(8) -0.00296(7) 0.00219(7)
S1 0.0181(2) 0.0306(2) 0.0195(2) -0.00559(18) 0.00120(16) -0.01135(17)
O1 0.0266(7) 0.0338(7) 0.0311(7) -0.0137(6) 0.0034(6) -0.0143(6)
O2 0.0193(6) 0.0512(9) 0.0282(7) -0.0076(7) -0.0042(6) -0.0058(6)
O3 0.0404(8) 0.0379(8) 0.0264(7) -0.0093(6) 0.0087(6) -0.0255(7)
N1 0.0173(7) 0.0260(8) 0.0189(7) -0.0062(6) 0.0025(6) -0.0077(6)
C1 0.0191(8) 0.0216(8) 0.0205(8) -0.0046(7) 0.0015(7) -0.0036(6)
C2 0.0206(8) 0.0265(9) 0.0259(9) -0.0004(7) -0.0003(7) 0.0006(7)
C3 0.0205(9) 0.0276(10) 0.0351(11) -0.0065(8) 0.0033(8) 0.0009(7)
C4 0.0250(9) 0.0314(10) 0.0326(11) -0.0068(8) 0.0099(8) -0.0034(8)
C5 0.0276(9) 0.0251(9) 0.0222(9) -0.0043(7) 0.0054(7) -0.0022(7)
C6 0.0181(8) 0.0217(8) 0.0220(9) -0.0049(7) -0.0001(7) -0.0018(6)
C7 0.0186(8) 0.0241(9) 0.0209(9) -0.0021(7) -0.0003(7) -0.0068(7)
C8 0.0179(8) 0.0222(8) 0.0182(8) -0.0015(7) -0.0001(6) -0.0050(6)
C9 0.0197(8) 0.0297(9) 0.0241(9) -0.0024(7) 0.0001(7) -0.0092(7)
C10 0.0200(8) 0.0359(10) 0.0231(9) -0.0010(8) 0.0035(7) -0.0063(7)
C11 0.0286(9) 0.0315(10) 0.0180(9) -0.0046(8) 0.0020(7) -0.0036(8)
C12 0.0274(9) 0.0293(9) 0.0205(9) -0.0050(7) -0.0015(7) -0.0095(7)
C13 0.0177(8) 0.0236(8) 0.0177(8) -0.0008(7) 0.0011(6) -0.0066(6)

loop_
_atom_type_symbol
_atom_type_description
_atom_type_scat_dispersion_real
_atom_type_scat_dispersion_imag
_atom_type_scat_source
C C 0.0033 0.0016 'International Tables Vol C Tables 4.2.6.8 and 6.1.1.4'
H H 0.0000 0.0000 'International Tables Vol C Tables 4.2.6.8 and 6.1.1.4'
Br Br -0.2901 2.4595 'International Tables Vol C Tables 4.2.6.8 and 6.1.1.4'
N N 0.0061 0.0033 'International Tables Vol C Tables 4.2.6.8 and 6.1.1.4'
O O 0.0106 0.0060 'International Tables Vol C Tables 4.2.6.8 and 6.1.1.4'
S S 0.1246 0.1234 'International Tables Vol C Tables 4.2.6.8 and 6.1.1.4'

loop_
_geom_angle_atom_site_label_1
_geom_angle_atom_site_label_2
_geom_angle_atom_site_label_3
_geom_angle
O2 S1 N1 110.93(9)
O2 S1 C13 109.77(9)
O3 S1 O2 117.34(9)
O3 S1 N1 109.19(8)
O3 S1 C13 113.87(9)
N1 S1 C13 93.11(8)
C1 N1 S1 123.58(12)
C7 N1 S1 114.64(12)
C7 N1 C1 121.75(14)
N1 C1 H1 107.5
N1 C1 C2 111.89(15)
N1 C1 C6 112.90(14)
C2 C1 H1 107.5
C2 C1 C6 109.42(15)
C6 C1 H1 107.5
C1 C2 H2A 109.5
C1 C2 H2B 109.5
C1 C2 C3 110.84(16)
H2A C2 H2B 108.1
C3 C2 H2A 109.5
C3 C2 H2B 109.5
C2 C3 H3A 109.4
C2 C3 H3B 109.4
H3A C3 H3B 108.0
C4 C3 C2 111.07(16)
C4 C3 H3A 109.4
C4 C3 H3B 109.4
C3 C4 H4A 109.3
C3 C4 H4B 109.3
C3 C4 C5 111.77(16)
H4A C4 H4B 107.9
C5 C4 H4A 109.3
C5 C4 H4B 109.3
C4 C5 H5A 109.6
C4 C5 H5B 109.6
H5A C5 H5B 108.1
C6 C5 C4 110.20(16)
C6 C5 H5A 109.6
C6 C5 H5B 109.6
Br1 C6 H6 108.7
C1 C6 Br1 110.20(12)
C1 C6 H6 108.7
C5 C6 Br1 109.36(12)
C5 C6 C1 111.24(15)
C5 C6 H6 108.7
O1 C7 N1 124.41(17)
O1 C7 C8 127.01(16)
N1 C7 C8 108.55(15)
C9 C8 C7 126.54(16)
C13 C8 C7 113.60(15)
C13 C8 C9 119.85(17)
C8 C9 H9 121.0
C10 C9 C8 118.08(17)
C10 C9 H9 121.0
C9 C10 H10 119.4
C9 C10 C11 121.23(17)
C11 C10 H10 119.4
C10 C11 H11 119.4
C10 C11 C12 121.10(18)
C12 C11 H11 119.4
C11 C12 H12 121.8
C13 C12 C11 116.47(17)
C13 C12 H12 121.8
C8 C13 S1 109.73(13)
C12 C13 S1 126.91(14)
C12 C13 C8 123.25(16)

loop_
_geom_bond_atom_site_label_1
_geom_bond_atom_site_label_2
_geom_bond_distance
Br1 C6 1.9746(18)
S1 O2 1.4316(15)
S1 O3 1.4285(15)
S1 N1 1.6733(15)
S1 C13 1.7536(18)
O1 C7 1.207(2)
N1 C1 1.476(2)
N1 C7 1.399(2)
C1 H1 0.9800
C1 C2 1.529(2)
C1 C6 1.528(3)
C2 H2A 0.9700
C2 H2B 0.9700
C2 C3 1.529(3)
C3 H3A 0.9700
C3 H3B 0.9700
C3 C4 1.518(3)
C4 H4A 0.9700
C4 H4B 0.9700
C4 C5 1.534(3)
C5 H5A 0.9700
C5 H5B 0.9700
C5 C6 1.520(3)
C6 H6 0.9800
C7 C8 1.489(2)
C8 C9 1.390(2)
C8 C13 1.385(2)
C9 H9 0.9300
C9 C10 1.387(3)
C10 H10 0.9300
C10 C11 1.394(3)
C11 H11 0.9300
C11 C12 1.396(3)
C12 H12 0.9300
C12 C13 1.381(3)

loop_
_geom_torsion_atom_site_label_1
_geom_torsion_atom_site_label_2
_geom_torsion_atom_site_label_3
_geom_torsion_atom_site_label_4
_geom_torsion
S1 N1 C1 C2 -50.2(2)
S1 N1 C1 C6 73.73(18)
S1 N1 C7 O1 177.47(15)
S1 N1 C7 C8 -4.50(18)
O1 C7 C8 C9 -1.2(3)
O1 C7 C8 C13 178.31(18)
O2 S1 N1 C1 75.23(16)
O2 S1 N1 C7 -106.78(14)
O2 S1 C13 C8 108.28(14)
O2 S1 C13 C12 -67.90(19)
O3 S1 N1 C1 -55.59(16)
O3 S1 N1 C7 122.39(14)
O3 S1 C13 C8 -117.87(14)
O3 S1 C13 C12 65.95(19)
N1 S1 C13 C8 -5.28(14)
N1 S1 C13 C12 178.54(17)
N1 C1 C2 C3 -176.22(15)
N1 C1 C6 Br1 54.31(17)
N1 C1 C6 C5 175.78(14)
N1 C7 C8 C9 -179.13(17)
N1 C7 C8 C13 0.3(2)
C1 N1 C7 O1 -4.5(3)
C1 N1 C7 C8 173.52(15)
C1 C2 C3 C4 -56.3(2)
C2 C1 C6 Br1 179.63(12)
C2 C1 C6 C5 -58.9(2)
C2 C3 C4 C5 54.7(2)
C3 C4 C5 C6 -55.0(2)
C4 C5 C6 Br1 179.19(13)
C4 C5 C6 C1 57.2(2)
C6 C1 C2 C3 57.9(2)
C7 N1 C1 C2 131.91(17)
C7 N1 C1 C6 -104.12(19)
C7 C8 C9 C10 178.86(17)
C7 C8 C13 S1 3.63(19)
C7 C8 C13 C12 179.98(16)
C8 C9 C10 C11 0.9(3)
C9 C8 C13 S1 -176.85(14)
C9 C8 C13 C12 -0.5(3)
C9 C10 C11 C12 -0.1(3)
C10 C11 C12 C13 -0.9(3)
C11 C12 C13 S1 176.94(14)
C11 C12 C13 C8 1.2(3)
C13 S1 N1 C1 -172.21(14)
C13 S1 N1 C7 5.77(14)
C13 C8 C9 C10 -0.6(3)
